data_7034995
loop_
_publ_author_name
'Zhang, Shao-Liang'
'Zhao, Xin-Hua'
'Wang, Yuan-Min'
'Shao, Dong'
'Wang, Xin-Yi'

_publ_section_title
;
 Spin crossover behaviour in one-dimensional Fe(II) compounds based on the
 [M(CN)4](2-) (M = Pd, Pt) units.
;
_journal_issue 20
_journal_name_full 'Dalton transactions (Cambridge, England : 2003)'
_journal_page_first 9682
_journal_page_last 9690
_journal_paper_doi 10.1039/c5dt00836k
_journal_volume 44
_journal_year 2015
_chemical_formula_moiety 'C20 H14 Fe N10 Pt'
_chemical_formula_sum 'C20 H14 Fe N10 Pt'
_chemical_formula_weight 645.35
_chemical_melting_point ?
_chemical_name_common Fe-pypz-Pt(CN)4-LS
_chemical_name_systematic
; 
 ? 
;
_space_group_IT_number 15
_symmetry_cell_setting monoclinic
_symmetry_space_group_name_Hall '-C 2yc'
_symmetry_space_group_name_H-M 'C 1 2/c 1'
_atom_sites_solution_hydrogens geom
_atom_sites_solution_primary direct
_atom_sites_solution_secondary difmap
_audit_creation_method SHELXL-97
_cell_angle_alpha 90.00
_cell_angle_beta 99.222(4)
_cell_angle_gamma 90.00
_cell_formula_units_Z 4
_cell_length_a 14.269(3)
_cell_length_b 10.366(2)
_cell_length_c 14.532(4)
_cell_measurement_reflns_used 2920
_cell_measurement_temperature 120(2)
_cell_measurement_theta_max 27.38
_cell_measurement_theta_min 2.70
_cell_volume 2121.7(8)
_computing_cell_refinement 'Bruker SAINT'
_computing_data_collection 'Bruker APEX2'
_computing_data_reduction 'Bruker SAINT'
_computing_molecular_graphics Diamond
_computing_publication_material 'SHELXL-97 (Sheldrick, 2008)'
_computing_structure_refinement 'SHELXL-97 (Sheldrick, 2008)'
_computing_structure_solution 'SHELXS-97 (Sheldrick, 2008)'
_diffrn_ambient_temperature 120(2)
_diffrn_measured_fraction_theta_full 0.991
_diffrn_measured_fraction_theta_max 0.991
_diffrn_measurement_device_type 'Bruker ApexDuo'
_diffrn_measurement_method 'phi and omega scans'
_diffrn_radiation_monochromator graphite
_diffrn_radiation_source 'fine-focus sealed tube'
_diffrn_radiation_type MoK\a
_diffrn_radiation_wavelength 0.71073
_diffrn_reflns_av_R_equivalents 0.0587
_diffrn_reflns_av_unetI/netI 0.0527
_diffrn_reflns_limit_h_max 18
_diffrn_reflns_limit_h_min -18
_diffrn_reflns_limit_k_max 13
_diffrn_reflns_limit_k_min -11
_diffrn_reflns_limit_l_max 18
_diffrn_reflns_limit_l_min -18
_diffrn_reflns_number 8699
_diffrn_reflns_theta_full 27.48
_diffrn_reflns_theta_max 27.48
_diffrn_reflns_theta_min 2.44
_exptl_absorpt_coefficient_mu 7.301
_exptl_absorpt_correction_T_max 0.7456
_exptl_absorpt_correction_T_min 0.3536
_exptl_absorpt_correction_type multi-scan
_exptl_absorpt_process_details
;
SADABS v.2.10 (Bruker,2008) was used for absorption correction.
R(int) was 0.1070 before and 0.0587 after correction.
The Ratio of minimum to maximum transmission is 0.4742.
The l/2 correction factor is 0.0015.
;
_exptl_crystal_colour red
_exptl_crystal_density_diffrn 2.020
_exptl_crystal_density_meas ?
_exptl_crystal_density_method 'not measured'
_exptl_crystal_description block
_exptl_crystal_F_000 1232
_exptl_crystal_size_max 0.27
_exptl_crystal_size_mid 0.24
_exptl_crystal_size_min 0.16
_refine_diff_density_max 2.895
_refine_diff_density_min -2.055
_refine_diff_density_rms 0.182
_refine_ls_extinction_method none
_refine_ls_goodness_of_fit_ref 1.013
_refine_ls_hydrogen_treatment constr
_refine_ls_matrix_type full
_refine_ls_number_parameters 147
_refine_ls_number_reflns 2420
_refine_ls_number_restraints 0
_refine_ls_restrained_S_all 1.013
_refine_ls_R_factor_all 0.0447
_refine_ls_R_factor_gt 0.0286
_refine_ls_shift/su_max 0.003
_refine_ls_shift/su_mean 0.000
_refine_ls_structure_factor_coef Fsqd
_refine_ls_weighting_details 'calc w=1/[\s^2^(Fo^2^)+(0.0308P)^2^+0.0000P] where P=(Fo^2^+2Fc^2^)/3'
_refine_ls_weighting_scheme calc
_refine_ls_wR_factor_gt 0.0635
_refine_ls_wR_factor_ref 0.0696
_reflns_number_gt 1854
_reflns_number_total 2420
_reflns_threshold_expression >2sigma(I)
_cod_data_source_file c5dt00836k2.cif
_cod_data_source_block fe-pypz-pt(cn)4-ls
_cod_depositor_comments
;
The following automatic conversions were performed:

'_chemical_melting_point' value 'not measured' was changed to '?' -
the value is undefined or not given.

'_symmetry_cell_setting' value 'Monoclinic' changed to 'monoclinic'
according to
/usr/data/users/saulius/crontab/automatic-downloads/rss-feeds/RSC/lib/dictionaries/cif_core.dic
dictionary named 'cif_core.dic' version 2.4.2 from 2011-04-26.

'_exptl_crystal_density_meas' value 'not measured' was changed to '?'
- the value is perceived as not measured.

Automatic conversion script
Id: cif_fix_values 3271 2015-04-21 07:52:19Z andrius 

 Adding full bibliography for 7034989--7034996.cif.
;
_cod_original_cell_volume 2121.7(9)
_cod_original_sg_symbol_H-M C2/c
_cod_database_code 7034995

loop_
_symmetry_equiv_pos_as_xyz
'x, y, z'
'-x, y, -z+1/2'
'x+1/2, y+1/2, z'
'-x+1/2, y+1/2, -z+1/2'
'-x, -y, -z'
'x, -y, z-1/2'
'-x+1/2, -y+1/2, -z'
'x+1/2, -y+1/2, z-1/2'

loop_
_atom_site_label
_atom_site_type_symbol
_atom_site_fract_x
_atom_site_fract_y
_atom_site_fract_z
_atom_site_U_iso_or_equiv
_atom_site_adp_type
_atom_site_occupancy
_atom_site_symmetry_multiplicity
_atom_site_calc_flag
_atom_site_refinement_flags
Pt1 Pt 0.0000 0.5000 0.5000 0.01193(9) Uani 1 2 d S
Fe1 Fe 0.0000 0.83910(9) 0.2500 0.0118(2) Uani 1 2 d S
N1 N 0.0236(3) 0.7063(3) 0.3461(2) 0.0141(8) Uani 1 1 d .
N2 N -0.2165(3) 0.5042(4) 0.4129(3) 0.0266(10) Uani 1 1 d .
N3 N 0.1332(3) 0.8522(4) 0.2255(2) 0.0145(8) Uani 1 1 d .
N4 N 0.0156(3) 0.9757(4) 0.3447(3) 0.0146(9) Uani 1 1 d .
N5 N 0.0863(3) 1.0534(4) 0.3852(3) 0.0155(8) Uani 1 1 d .
H5A H 0.1450 1.0450 0.3793 0.019 Uiso 1 1 calc R
C1 C 0.0198(3) 0.6284(4) 0.4028(3) 0.0151(9) Uani 1 1 d .
C2 C -0.1379(3) 0.5008(4) 0.4449(3) 0.0158(9) Uani 1 1 d .
C3 C 0.2053(4) 0.7739(5) 0.2586(3) 0.0206(11) Uani 1 1 d .
H3 H 0.1945 0.7075 0.2986 0.025 Uiso 1 1 calc R
C4 C 0.2954(3) 0.7877(5) 0.2358(4) 0.0212(11) Uani 1 1 d .
H4 H 0.3442 0.7324 0.2610 0.025 Uiso 1 1 calc R
C5 C 0.3119(4) 0.8851(5) 0.1747(3) 0.0215(11) Uani 1 1 d .
H5 H 0.3718 0.8961 0.1585 0.026 Uiso 1 1 calc R
C6 C 0.2376(4) 0.9660(5) 0.1382(4) 0.0178(10) Uani 1 1 d .
H6 H 0.2466 1.0315 0.0967 0.021 Uiso 1 1 calc R
C7 C 0.1493(3) 0.9470(4) 0.1649(3) 0.0137(9) Uani 1 1 d .
C8 C -0.0648(3) 1.0210(4) 0.3702(3) 0.0139(9) Uani 1 1 d .
C9 C -0.0447(3) 1.1296(5) 0.4282(3) 0.0204(11) Uani 1 1 d .
H9 H -0.0873 1.1792 0.4553 0.024 Uiso 1 1 calc R
C10 C 0.0524(3) 1.1459(5) 0.4361(3) 0.0191(10) Uani 1 1 d .
H10 H 0.0882 1.2097 0.4706 0.023 Uiso 1 1 calc R

loop_
_atom_site_aniso_label
_atom_site_aniso_U_11
_atom_site_aniso_U_22
_atom_site_aniso_U_33
_atom_site_aniso_U_23
_atom_site_aniso_U_13
_atom_site_aniso_U_12
Pt1 0.01535(13) 0.01123(13) 0.00937(12) 0.00160(11) 0.00244(9) -0.00013(11)
Fe1 0.0168(4) 0.0106(4) 0.0085(4) 0.000 0.0033(4) 0.000
N1 0.022(2) 0.0115(19) 0.0087(18) -0.0011(15) 0.0041(16) 0.0005(16)
N2 0.024(2) 0.036(3) 0.020(2) -0.002(2) 0.0037(18) -0.002(2)
N3 0.0186(19) 0.0135(19) 0.0115(18) -0.0030(16) 0.0021(16) -0.0001(16)
N4 0.0170(19) 0.017(2) 0.0102(18) 0.0026(14) 0.0023(16) -0.0021(15)
N5 0.0150(19) 0.0170(19) 0.014(2) -0.0015(16) 0.0009(17) -0.0042(17)
C1 0.017(2) 0.014(2) 0.014(2) -0.0076(18) 0.0024(19) -0.0014(18)
C2 0.019(2) 0.018(2) 0.012(2) 0.001(2) 0.0049(18) -0.001(2)
C3 0.031(3) 0.017(2) 0.015(2) 0.004(2) 0.006(2) 0.005(2)
C4 0.018(2) 0.021(3) 0.026(3) -0.001(2) 0.006(2) 0.006(2)
C5 0.022(2) 0.021(3) 0.023(3) -0.001(2) 0.007(2) -0.003(2)
C6 0.022(2) 0.017(2) 0.016(2) -0.0008(18) 0.008(2) -0.0016(18)
C7 0.022(2) 0.0081(19) 0.010(2) -0.0036(17) -0.0003(19) -0.0026(19)
C8 0.018(2) 0.014(3) 0.010(2) -0.0007(17) 0.0020(18) 0.0007(17)
C9 0.029(3) 0.021(3) 0.012(2) 0.0003(19) 0.003(2) 0.006(2)
C10 0.028(3) 0.014(2) 0.014(2) -0.0020(19) 0.001(2) -0.002(2)

loop_
_atom_type_symbol
_atom_type_description
_atom_type_scat_dispersion_real
_atom_type_scat_dispersion_imag
_atom_type_scat_source
C C 0.0033 0.0016 'International Tables Vol C Tables 4.2.6.8 and 6.1.1.4'
H H 0.0000 0.0000 'International Tables Vol C Tables 4.2.6.8 and 6.1.1.4'
N N 0.0061 0.0033 'International Tables Vol C Tables 4.2.6.8 and 6.1.1.4'
Fe Fe 0.3463 0.8444 'International Tables Vol C Tables 4.2.6.8 and 6.1.1.4'
Pt Pt -1.7033 8.3905 'International Tables Vol C Tables 4.2.6.8 and 6.1.1.4'

loop_
_geom_angle_atom_site_label_1
_geom_angle_atom_site_label_2
_geom_angle_atom_site_label_3
_geom_angle
_geom_angle_site_symmetry_1
_geom_angle_site_symmetry_3
C1 Pt1 C1 180.000(1) . 5_566
C1 Pt1 C2 92.56(18) . 5_566
C1 Pt1 C2 87.44(18) 5_566 5_566
C1 Pt1 C2 87.44(18) . .
C1 Pt1 C2 92.56(18) 5_566 .
C2 Pt1 C2 180.0 5_566 .
N1 Fe1 N1 90.3(2) 2 .
N1 Fe1 N4 176.52(17) 2 .
N1 Fe1 N4 91.13(15) . .
N1 Fe1 N4 91.13(15) 2 2
N1 Fe1 N4 176.52(17) . 2
N4 Fe1 N4 87.7(2) . 2
N1 Fe1 N3 88.87(15) 2 .
N1 Fe1 N3 96.64(16) . .
N4 Fe1 N3 94.13(16) . .
N4 Fe1 N3 80.20(16) 2 .
N1 Fe1 N3 96.64(16) 2 2
N1 Fe1 N3 88.87(15) . 2
N4 Fe1 N3 80.20(16) . 2
N4 Fe1 N3 94.13(16) 2 2
N3 Fe1 N3 172.2(2) . 2
C1 N1 Fe1 167.4(4) . .
C3 N3 C7 118.1(4) . .
C3 N3 Fe1 126.5(3) . .
C7 N3 Fe1 115.3(3) . .
C8 N4 N5 106.4(4) . .
C8 N4 Fe1 116.1(3) . .
N5 N4 Fe1 136.8(3) . .
C10 N5 N4 110.8(4) . .
C10 N5 H5A 124.6 . .
N4 N5 H5A 124.6 . .
N1 C1 Pt1 174.4(4) . .
N2 C2 Pt1 178.4(5) . .
N3 C3 C4 122.8(5) . .
N3 C3 H3 118.6 . .
C4 C3 H3 118.6 . .
C3 C4 C5 119.1(5) . .
C3 C4 H4 120.5 . .
C5 C4 H4 120.5 . .
C6 C5 C4 119.1(5) . .
C6 C5 H5 120.4 . .
C4 C5 H5 120.4 . .
C5 C6 C7 118.5(4) . .
C5 C6 H6 120.7 . .
C7 C6 H6 120.7 . .
N3 C7 C6 122.4(4) . .
N3 C7 C8 113.1(4) . 2
C6 C7 C8 124.4(4) . 2
N4 C8 C9 110.1(4) . .
N4 C8 C7 114.5(4) . 2
C9 C8 C7 135.3(4) . 2
C10 C9 C8 104.6(4) . .
C10 C9 H9 127.7 . .
C8 C9 H9 127.7 . .
N5 C10 C9 108.1(4) . .
N5 C10 H10 126.0 . .
C9 C10 H10 126.0 . .

loop_
_geom_bond_atom_site_label_1
_geom_bond_atom_site_label_2
_geom_bond_distance
_geom_bond_site_symmetry_2
Pt1 C1 1.993(5) .
Pt1 C1 1.993(5) 5_566
Pt1 C2 2.002(5) 5_566
Pt1 C2 2.002(5) .
Fe1 N1 1.951(4) 2
Fe1 N1 1.951(4) .
Fe1 N4 1.962(4) .
Fe1 N4 1.962(4) 2
Fe1 N3 1.994(4) .
Fe1 N3 1.994(4) 2
N1 C1 1.162(6) .
N2 C2 1.144(7) .
N3 C3 1.338(6) .
N3 C7 1.362(6) .
N4 C8 1.345(6) .
N4 N5 1.350(6) .
N5 C10 1.348(6) .
N5 H5A 0.8600 .
C3 C4 1.385(7) .
C3 H3 0.9300 .
C4 C5 1.390(7) .
C4 H4 0.9300 .
C5 C6 1.389(7) .
C5 H5 0.9300 .
C6 C7 1.391(7) .
C6 H6 0.9300 .
C7 C8 1.451(7) 2
C8 C9 1.408(6) .
C8 C7 1.451(7) 2
C9 C10 1.383(7) .
C9 H9 0.9300 .
C10 H10 0.9300 .
